data_4305653
loop_
_publ_author_name
'Na Xu'
'Wei Shi'
'Dai-Zheng Liao'
'Shi-Ping Yan'
'Peng Cheng'

_publ_contact_author_address
;Department of Chemistry
Nankai University
Tianjin 300071, P. R. China
;
_publ_contact_author_email liaodz@nankai.edu.cn
_publ_contact_author_fax +86-22-23502458
_publ_contact_author_name 'Dai-Zheng Liao'
_publ_contact_author_phone +86-22-23505063
_publ_section_title
;
Template Synthesis of Lanthanide (Pr, Nd, Gd) Coordination Polymers with
2-Hydroxynicotinic Acid Exhibiting Ferro-/Antiferromagnetic Interaction
;
_journal_name_full 'Inorganic Chemistry'
_journal_page_first 8748
_journal_page_last 8756
_journal_paper_doi 10.1021/ic800623v
_journal_volume 47
_journal_year 2008
_chemical_formula_moiety 'C6 H8 N O9 Pr S'
_chemical_formula_sum 'C6 H8 N O9 Pr S'
_chemical_formula_weight 411.10
_chemical_name_systematic
; 
 ? 
;
_space_group_IT_number 14
_symmetry_cell_setting monoclinic
_symmetry_space_group_name_Hall '-P 2ybc'
_symmetry_space_group_name_H-M 'P 1 21/c 1'
_atom_sites_solution_hydrogens geom
_atom_sites_solution_primary direct
_atom_sites_solution_secondary difmap
_audit_creation_method SHELXL-97
_cell_angle_alpha 90.00
_cell_angle_beta 100.036(2)
_cell_angle_gamma 90.00
_cell_formula_units_Z 4
_cell_length_a 7.0390(11)
_cell_length_b 18.706(3)
_cell_length_c 8.9548(14)
_cell_measurement_reflns_used 3790
_cell_measurement_temperature 294(2)
_cell_measurement_theta_max 26.38
_cell_measurement_theta_min 2.55
_cell_volume 1161.1(3)
_computing_cell_refinement 'Bruker SMART'
_computing_data_collection 'Bruker SMART'
_computing_data_reduction 'Bruker SAINT'
_computing_molecular_graphics 'Bruker SHELXTL'
_computing_publication_material 'Bruker SHELXTL'
_computing_structure_refinement 'SHELXL-97 (Sheldrick, 1997)'
_computing_structure_solution 'SHELXS-97 (Sheldrick, 1990)'
_diffrn_ambient_temperature 294(2)
_diffrn_measured_fraction_theta_full 0.997
_diffrn_measured_fraction_theta_max 0.997
_diffrn_measurement_device_type 'CCD area detector'
_diffrn_measurement_method 'phi and omega scans'
_diffrn_radiation_monochromator graphite
_diffrn_radiation_source 'fine-focus sealed tube'
_diffrn_radiation_type MoK\a
_diffrn_radiation_wavelength 0.71073
_diffrn_reflns_av_R_equivalents 0.0410
_diffrn_reflns_av_sigmaI/netI 0.0388
_diffrn_reflns_limit_h_max 4
_diffrn_reflns_limit_h_min -8
_diffrn_reflns_limit_k_max 23
_diffrn_reflns_limit_k_min -23
_diffrn_reflns_limit_l_max 11
_diffrn_reflns_limit_l_min -11
_diffrn_reflns_number 6414
_diffrn_reflns_theta_full 26.41
_diffrn_reflns_theta_max 26.41
_diffrn_reflns_theta_min 2.18
_exptl_absorpt_coefficient_mu 4.416
_exptl_absorpt_correction_T_max 1.000000
_exptl_absorpt_correction_T_min 0.603641
_exptl_absorpt_correction_type multi-scan
_exptl_absorpt_process_details SADABS
_exptl_crystal_density_diffrn 2.352
_exptl_crystal_density_meas ?
_exptl_crystal_density_method 'not measured'
_exptl_crystal_F_000 792
_exptl_crystal_size_max 0.20
_exptl_crystal_size_mid 0.16
_exptl_crystal_size_min 0.12
_refine_diff_density_max 0.861
_refine_diff_density_min -0.817
_refine_diff_density_rms 0.122
_refine_ls_extinction_method none
_refine_ls_goodness_of_fit_ref 1.091
_refine_ls_hydrogen_treatment mixed
_refine_ls_matrix_type full
_refine_ls_number_parameters 179
_refine_ls_number_reflns 2372
_refine_ls_number_restraints 6
_refine_ls_restrained_S_all 1.090
_refine_ls_R_factor_all 0.0299
_refine_ls_R_factor_gt 0.0237
_refine_ls_shift/su_max 0.002
_refine_ls_shift/su_mean 0.000
_refine_ls_structure_factor_coef Fsqd
_refine_ls_weighting_details 'calc w=1/[\s^2^(Fo^2^)+(0.0192P)^2^+0.3451P] where P=(Fo^2^+2Fc^2^)/3'
_refine_ls_weighting_scheme calc
_refine_ls_wR_factor_gt 0.0509
_refine_ls_wR_factor_ref 0.0528
_reflns_number_gt 2090
_reflns_number_total 2372
_reflns_threshold_expression >2sigma(I)
_cod_data_source_file ic800623v_si_001_2.cif
_cod_data_source_block 1
_cod_depositor_comments
;
The following automatic conversions were performed:
'_symmetry_cell_setting' value 'Monoclinic' changed to 'monoclinic'
according to '/home/saulius/struct/CIF-dictionaries/cif_core.dic'
dictionary named 'cif_core.dic' version 2.4.1 from
2010-06-29.

'_exptl_absorpt_correction_type' value 'MULTI-SCAN' changed
to 'multi-scan' according to
'/home/saulius/struct/CIF-dictionaries/cif_core.dic' dictionary named
'cif_core.dic' version 2.4.1 from 2010-06-29.

Automatic conversion script
Id: cif_fix_enum 1527 2010-12-29 10:47:43Z saulius 

The following automatic conversions were performed:

'_exptl_crystal_density_meas' value 'NONE' was changed to '?' - the
value is perceived as not measured.

Automatic conversion script
Id: cif_fix_values 3008 2015-01-20 13:52:24Z robertas 
;
_cod_original_cell_volume 1161.0(3)
_cod_database_code 4305653

loop_
_symmetry_equiv_pos_as_xyz
'x, y, z'
'-x, y+1/2, -z+1/2'
'-x, -y, -z'
'x, -y-1/2, z-1/2'

loop_
_atom_site_label
_atom_site_type_symbol
_atom_site_fract_x
_atom_site_fract_y
_atom_site_fract_z
_atom_site_U_iso_or_equiv
_atom_site_adp_type
_atom_site_occupancy
_atom_site_symmetry_multiplicity
_atom_site_calc_flag
_atom_site_refinement_flags
_atom_site_disorder_assembly
_atom_site_disorder_group
Pr1 Pr 0.22650(3) 0.451360(9) 0.40102(2) 0.01092(7) Uani 1 1 d . . .
O1 O 0.3352(3) 0.33028(13) 0.4010(3) 0.0232(6) Uani 1 1 d . . .
O2 O 0.5935(3) 0.43912(12) 0.4863(3) 0.0159(5) Uani 1 1 d . . .
O3 O 0.8878(3) 0.42671(13) 0.4381(3) 0.0160(5) Uani 1 1 d . . .
O4 O 0.3969(4) 0.47250(19) 0.1886(3) 0.0327(7) Uani 1 1 d D . .
O5 O 0.0344(4) 0.39465(15) 0.1628(3) 0.0221(6) Uani 1 1 d D . .
N1 N 0.4655(5) 0.22727(16) 0.3413(4) 0.0291(9) Uani 1 1 d . . .
H1 H 0.3550 0.2077 0.3414 0.035 Uiso 1 1 calc R . .
C1 C 0.4834(5) 0.29808(19) 0.3785(4) 0.0185(8) Uani 1 1 d . . .
C2 C 0.6742(5) 0.32712(18) 0.3846(4) 0.0166(8) Uani 1 1 d . . .
C3 C 0.8175(6) 0.2837(2) 0.3468(5) 0.0269(10) Uani 1 1 d . . .
H3 H 0.9404 0.3026 0.3498 0.032 Uiso 1 1 calc R . .
C4 C 0.7841(6) 0.2127(2) 0.3044(6) 0.0374(12) Uani 1 1 d . . .
H4 H 0.8817 0.1849 0.2767 0.045 Uiso 1 1 calc R . .
C5 C 0.6070(6) 0.1852(2) 0.3042(5) 0.0351(11) Uani 1 1 d . . .
H5 H 0.5820 0.1375 0.2787 0.042 Uiso 1 1 calc R . .
C6 C 0.7218(5) 0.40162(18) 0.4375(4) 0.0122(7) Uani 1 1 d . . .
S1 S -0.15793(12) 0.56353(5) 0.19881(10) 0.01445(19) Uani 1 1 d . . .
O6 O 0.0493(3) 0.54797(12) 0.2468(3) 0.0176(6) Uani 1 1 d . . .
O7 O -0.2516(3) 0.50157(14) 0.1136(3) 0.0207(6) Uani 1 1 d . . .
O8 O -0.2504(4) 0.57597(14) 0.3326(3) 0.0205(6) Uani 1 1 d . . .
O9 O -0.1820(4) 0.62770(14) 0.1027(3) 0.0213(6) Uani 1 1 d . . .
H4A H 0.516(2) 0.480(2) 0.192(5) 0.041(13) Uiso 1 1 d D . .
H4B H 0.328(5) 0.471(4) 0.100(3) 0.11(3) Uiso 1 1 d D . .
H5A H 0.079(6) 0.378(2) 0.088(3) 0.050(15) Uiso 1 1 d D . .
H5B H -0.052(5) 0.4269(19) 0.141(4) 0.048(16) Uiso 1 1 d D . .

loop_
_atom_site_aniso_label
_atom_site_aniso_U_11
_atom_site_aniso_U_22
_atom_site_aniso_U_33
_atom_site_aniso_U_23
_atom_site_aniso_U_13
_atom_site_aniso_U_12
Pr1 0.00955(10) 0.01213(11) 0.01122(12) -0.00106(8) 0.00216(7) -0.00047(8)
O1 0.0137(13) 0.0156(13) 0.0414(18) -0.0041(12) 0.0080(12) -0.0001(11)
O2 0.0133(12) 0.0146(12) 0.0197(14) -0.0039(10) 0.0027(10) 0.0008(10)
O3 0.0124(12) 0.0190(12) 0.0164(14) -0.0012(11) 0.0023(10) -0.0059(10)
O4 0.0128(14) 0.068(2) 0.0173(17) 0.0042(15) 0.0023(12) -0.0078(15)
O5 0.0233(15) 0.0286(16) 0.0147(15) -0.0059(12) 0.0038(12) 0.0026(13)
N1 0.0184(17) 0.0149(16) 0.055(3) -0.0095(16) 0.0105(17) -0.0060(14)
C1 0.0179(19) 0.0157(18) 0.023(2) -0.0019(16) 0.0054(16) -0.0020(15)
C2 0.0147(17) 0.0134(17) 0.021(2) -0.0016(15) 0.0010(15) -0.0008(15)
C3 0.019(2) 0.021(2) 0.043(3) -0.0062(18) 0.0088(19) -0.0024(16)
C4 0.025(2) 0.020(2) 0.070(4) -0.016(2) 0.015(2) 0.0040(18)
C5 0.031(2) 0.017(2) 0.058(3) -0.011(2) 0.008(2) -0.0004(19)
C6 0.0133(17) 0.0147(17) 0.0076(18) 0.0019(14) -0.0009(14) -0.0001(14)
S1 0.0135(4) 0.0180(4) 0.0118(4) 0.0022(4) 0.0023(3) 0.0031(4)
O6 0.0143(12) 0.0185(13) 0.0193(14) 0.0024(11) 0.0007(10) 0.0012(10)
O7 0.0180(13) 0.0247(14) 0.0178(15) -0.0035(11) -0.0012(11) -0.0015(11)
O8 0.0213(14) 0.0269(14) 0.0138(14) 0.0026(12) 0.0048(11) 0.0056(12)
O9 0.0232(14) 0.0239(14) 0.0175(14) 0.0082(11) 0.0057(11) 0.0070(11)

loop_
_atom_type_symbol
_atom_type_description
_atom_type_scat_dispersion_real
_atom_type_scat_dispersion_imag
_atom_type_scat_source
C C 0.0033 0.0016 'International Tables Vol C Tables 4.2.6.8 and 6.1.1.4'
H H 0.0000 0.0000 'International Tables Vol C Tables 4.2.6.8 and 6.1.1.4'
N N 0.0061 0.0033 'International Tables Vol C Tables 4.2.6.8 and 6.1.1.4'
O O 0.0106 0.0060 'International Tables Vol C Tables 4.2.6.8 and 6.1.1.4'
S S 0.1246 0.1234 'International Tables Vol C Tables 4.2.6.8 and 6.1.1.4'
Pr Pr -0.2180 2.8214 'International Tables Vol C Tables 4.2.6.8 and 6.1.1.4'

loop_
_geom_angle_atom_site_label_1
_geom_angle_atom_site_label_2
_geom_angle_atom_site_label_3
_geom_angle
_geom_angle_site_symmetry_1
_geom_angle_site_symmetry_3
_geom_angle_publ_flag
O1 Pr1 O8 80.36(9) . 3_566 ?
O1 Pr1 O4 87.29(11) . . ?
O8 Pr1 O4 147.22(9) 3_566 . ?
O1 Pr1 O6 145.24(9) . . ?
O8 Pr1 O6 130.31(8) 3_566 . ?
O4 Pr1 O6 73.52(10) . . ?
O1 Pr1 O3 97.90(8) . 1_455 ?
O8 Pr1 O3 74.61(8) 3_566 1_455 ?
O4 Pr1 O3 137.54(9) . 1_455 ?
O6 Pr1 O3 79.04(8) . 1_455 ?
O1 Pr1 O2 129.09(8) . 3_666 ?
O8 Pr1 O2 80.41(9) 3_566 3_666 ?
O4 Pr1 O2 84.26(10) . 3_666 ?
O6 Pr1 O2 78.44(8) . 3_666 ?
O3 Pr1 O2 121.26(8) 1_455 3_666 ?
O1 Pr1 O5 74.25(9) . . ?
O8 Pr1 O5 132.33(9) 3_566 . ?
O4 Pr1 O5 71.20(9) . . ?
O6 Pr1 O5 72.23(8) . . ?
O3 Pr1 O5 69.89(8) 1_455 . ?
O2 Pr1 O5 145.91(8) 3_666 . ?
O1 Pr1 O2 67.11(8) . . ?
O8 Pr1 O2 78.15(8) 3_566 . ?
O4 Pr1 O2 69.08(9) . . ?
O6 Pr1 O2 127.78(8) . . ?
O3 Pr1 O2 150.84(8) 1_455 . ?
O2 Pr1 O2 62.98(9) 3_666 . ?
O5 Pr1 O2 124.74(8) . . ?
O1 Pr1 O3 149.98(8) . 3_666 ?
O8 Pr1 O3 69.63(8) 3_566 3_666 ?
O4 Pr1 O3 118.46(10) . 3_666 ?
O6 Pr1 O3 62.90(7) . 3_666 ?
O3 Pr1 O3 74.04(8) 1_455 3_666 ?
O2 Pr1 O3 47.41(7) 3_666 3_666 ?
O5 Pr1 O3 126.39(8) . 3_666 ?
O2 Pr1 O3 105.96(7) . 3_666 ?
C1 O1 Pr1 137.1(2) . . ?
C6 O2 Pr1 104.3(2) . 3_666 ?
C6 O2 Pr1 132.8(2) . . ?
Pr1 O2 Pr1 117.02(9) 3_666 . ?
C6 O3 Pr1 166.4(2) . 1_655 ?
C6 O3 Pr1 87.6(2) . 3_666 ?
Pr1 O3 Pr1 105.96(8) 1_655 3_666 ?
Pr1 O4 H4A 128(3) . . ?
Pr1 O4 H4B 116(3) . . ?
H4A O4 H4B 116.2(19) . . ?
Pr1 O5 H5A 127(3) . . ?
Pr1 O5 H5B 99(3) . . ?
H5A O5 H5B 115.4(18) . . ?
C5 N1 C1 125.6(3) . . ?
C5 N1 H1 117.2 . . ?
C1 N1 H1 117.2 . . ?
O1 C1 N1 117.5(3) . . ?
O1 C1 C2 127.6(3) . . ?
N1 C1 C2 114.8(3) . . ?
C3 C2 C1 119.0(3) . . ?
C3 C2 C6 119.6(3) . . ?
C1 C2 C6 121.4(3) . . ?
C2 C3 C4 122.2(4) . . ?
C2 C3 H3 118.9 . . ?
C4 C3 H3 118.9 . . ?
C5 C4 C3 118.6(4) . . ?
C5 C4 H4 120.7 . . ?
C3 C4 H4 120.7 . . ?
C4 C5 N1 119.7(4) . . ?
C4 C5 H5 120.1 . . ?
N1 C5 H5 120.1 . . ?
O3 C6 O2 120.3(3) . . ?
O3 C6 C2 120.5(3) . . ?
O2 C6 C2 119.2(3) . . ?
O9 S1 O6 109.80(14) . . ?
O9 S1 O7 110.03(15) . . ?
O6 S1 O7 108.97(14) . . ?
O9 S1 O8 108.90(15) . . ?
O6 S1 O8 110.35(15) . . ?
O7 S1 O8 108.78(15) . . ?
S1 O6 Pr1 133.04(14) . . ?
S1 O8 Pr1 143.32(15) . 3_566 ?

loop_
_geom_bond_atom_site_label_1
_geom_bond_atom_site_label_2
_geom_bond_distance
_geom_bond_site_symmetry_2
_geom_bond_publ_flag
Pr1 O1 2.391(2) . ?
Pr1 O8 2.417(3) 3_566 ?
Pr1 O4 2.451(3) . ?
Pr1 O6 2.475(2) . ?
Pr1 O3 2.507(2) 1_455 ?
Pr1 O2 2.525(2) 3_666 ?
Pr1 O5 2.549(3) . ?
Pr1 O2 2.573(2) . ?
Pr1 O3 2.886(2) 3_666 ?
O1 C1 1.251(4) . ?
O2 C6 1.279(4) . ?
O2 Pr1 2.525(2) 3_666 ?
O3 C6 1.258(4) . ?
O3 Pr1 2.507(2) 1_655 ?
O3 Pr1 2.886(2) 3_666 ?
O4 H4A 0.849(10) . ?
O4 H4B 0.853(10) . ?
O5 H5A 0.854(10) . ?
O5 H5B 0.853(10) . ?
N1 C5 1.355(5) . ?
N1 C1 1.366(4) . ?
N1 H1 0.8600 . ?
C1 C2 1.441(5) . ?
C2 C3 1.382(5) . ?
C2 C6 1.491(5) . ?
C3 C4 1.389(5) . ?
C3 H3 0.9300 . ?
C4 C5 1.349(6) . ?
C4 H4 0.9300 . ?
C5 H5 0.9300 . ?
S1 O9 1.470(3) . ?
S1 O6 1.476(3) . ?
S1 O7 1.478(3) . ?
S1 O8 1.478(3) . ?
O8 Pr1 2.417(3) 3_566 ?

loop_
_geom_torsion_atom_site_label_1
_geom_torsion_atom_site_label_2
_geom_torsion_atom_site_label_3
_geom_torsion_atom_site_label_4
_geom_torsion
_geom_torsion_site_symmetry_1
_geom_torsion_site_symmetry_2
_geom_torsion_site_symmetry_3
_geom_torsion_site_symmetry_4
_geom_torsion_publ_flag
O8 Pr1 O1 C1 -113.0(4) 3_566 . . . ?
O4 Pr1 O1 C1 36.5(4) . . . . ?
O6 Pr1 O1 C1 92.0(4) . . . . ?
O3 Pr1 O1 C1 174.2(4) 1_455 . . . ?
O2 Pr1 O1 C1 -43.9(4) 3_666 . . . ?
O5 Pr1 O1 C1 107.7(4) . . . . ?
O2 Pr1 O1 C1 -31.9(4) . . . . ?
O3 Pr1 O1 C1 -114.2(4) 3_666 . . . ?
O1 Pr1 O2 C6 42.3(3) . . . . ?
O8 Pr1 O2 C6 126.7(3) 3_566 . . . ?
O4 Pr1 O2 C6 -53.9(3) . . . . ?
O6 Pr1 O2 C6 -101.0(3) . . . . ?
O3 Pr1 O2 C6 105.5(3) 1_455 . . . ?
O2 Pr1 O2 C6 -148.1(4) 3_666 . . . ?
O5 Pr1 O2 C6 -7.1(3) . . . . ?
O3 Pr1 O2 C6 -168.8(3) 3_666 . . . ?
O1 Pr1 O2 Pr1 -169.60(14) . . . 3_666 ?
O8 Pr1 O2 Pr1 -85.18(11) 3_566 . . 3_666 ?
O4 Pr1 O2 Pr1 94.28(13) . . . 3_666 ?
O6 Pr1 O2 Pr1 47.17(15) . . . 3_666 ?
O3 Pr1 O2 Pr1 -106.36(15) 1_455 . . 3_666 ?
O2 Pr1 O2 Pr1 0.0 3_666 . . 3_666 ?
O5 Pr1 O2 Pr1 141.04(10) . . . 3_666 ?
O3 Pr1 O2 Pr1 -20.64(12) 3_666 . . 3_666 ?
Pr1 O1 C1 N1 -159.1(3) . . . . ?
Pr1 O1 C1 C2 19.7(6) . . . . ?
C5 N1 C1 O1 175.8(4) . . . . ?
C5 N1 C1 C2 -3.2(6) . . . . ?
O1 C1 C2 C3 -176.0(4) . . . . ?
N1 C1 C2 C3 2.9(6) . . . . ?
O1 C1 C2 C6 6.9(6) . . . . ?
N1 C1 C2 C6 -174.2(3) . . . . ?
C1 C2 C3 C4 -0.6(7) . . . . ?
C6 C2 C3 C4 176.6(4) . . . . ?
C2 C3 C4 C5 -1.8(8) . . . . ?
C3 C4 C5 N1 1.6(7) . . . . ?
C1 N1 C5 C4 1.0(7) . . . . ?
Pr1 O3 C6 O2 -168.2(7) 1_655 . . . ?
Pr1 O3 C6 O2 6.4(3) 3_666 . . . ?
Pr1 O3 C6 C2 13.8(12) 1_655 . . . ?
Pr1 O3 C6 C2 -171.6(3) 3_666 . . . ?
Pr1 O2 C6 O3 -7.5(4) 3_666 . . . ?
Pr1 O2 C6 O3 143.4(2) . . . . ?
Pr1 O2 C6 C2 170.5(2) 3_666 . . . ?
Pr1 O2 C6 C2 -38.5(5) . . . . ?
C3 C2 C6 O3 4.9(5) . . . . ?
C1 C2 C6 O3 -178.1(3) . . . . ?
C3 C2 C6 O2 -173.2(4) . . . . ?
C1 C2 C6 O2 3.9(5) . . . . ?
O9 S1 O6 Pr1 -178.20(17) . . . . ?
O7 S1 O6 Pr1 -57.6(2) . . . . ?
O8 S1 O6 Pr1 61.7(2) . . . . ?
O1 Pr1 O6 S1 79.8(2) . . . . ?
O8 Pr1 O6 S1 -67.1(2) 3_566 . . . ?
O4 Pr1 O6 S1 138.9(2) . . . . ?
O3 Pr1 O6 S1 -8.30(19) 1_455 . . . ?
O2 Pr1 O6 S1 -133.7(2) 3_666 . . . ?
O5 Pr1 O6 S1 63.90(19) . . . . ?
O2 Pr1 O6 S1 -175.52(16) . . . . ?
O3 Pr1 O6 S1 -85.9(2) 3_666 . . . ?
O9 S1 O8 Pr1 -146.7(2) . . . 3_566 ?
O6 S1 O8 Pr1 -26.1(3) . . . 3_566 ?
O7 S1 O8 Pr1 93.4(3) . . . 3_566 ?
